data_7203593
loop_
_publ_author_name
'Haynes, Delia A.'
'Jones, William'
'Motherwell, W. D. Samuel'

_publ_section_title
;
 Cocrystallisation of succinic and fumaric acids with lutidines: a
 systematic study
;
_journal_issue 11
_journal_name_full CrystEngComm
_journal_page_first 830
_journal_paper_doi 10.1039/b610294h
_journal_volume 8
_journal_year 2006
_chemical_formula_moiety 'C7 H10 N 1+,0.5(C4 H2 O4 2-),C4 H4 O4'
_chemical_formula_sum 'C13 H15 N O6'
_chemical_formula_weight 281.26
_chemical_name_common '3,4 lutidine fumarate'
_chemical_name_systematic
;
?
;
_space_group_IT_number 2
_symmetry_cell_setting triclinic
_symmetry_space_group_name_Hall '-P 1'
_symmetry_space_group_name_H-M 'P -1'
_atom_sites_solution_hydrogens geom
_atom_sites_solution_primary direct
_atom_sites_solution_secondary difmap
_audit_creation_method SHELXL-97
_cell_angle_alpha 102.305(2)
_cell_angle_beta 104.584(2)
_cell_angle_gamma 107.975(2)
_cell_formula_units_Z 2
_cell_length_a 7.0478(2)
_cell_length_b 10.0870(3)
_cell_length_c 10.8570(3)
_cell_measurement_reflns_used 3656
_cell_measurement_temperature 180(2)
_cell_measurement_theta_max 27.48
_cell_measurement_theta_min 1.00
_cell_volume 674.12(4)
_computing_cell_refinement 'HKL Scalepack (Otwinowski & Minor 1997)'
_computing_data_collection 'Collect (Nonius B.V. 1998)'
_computing_data_reduction
;
HKL Denzo and Scalepack (Otwinowski & Minor 1997)
;
_computing_publication_material 'SHELXL-97 (Sheldrick 1997)'
_computing_structure_refinement 'SHELXL-97 (Sheldrick 1997)'
_computing_structure_solution 'SIR-92 (Altomare et al. 1994)'
_diffrn_ambient_temperature 180(2)
_diffrn_measured_fraction_theta_full 0.991
_diffrn_measured_fraction_theta_max 0.991
_diffrn_measurement_device_type 'Nonius Kappa CCD'
_diffrn_measurement_method 'Thin slice \w and \f scans'
_diffrn_radiation_source 'fine-focus sealed tube'
_diffrn_radiation_type MoK\a
_diffrn_radiation_wavelength 0.71073
_diffrn_reflns_av_R_equivalents 0.0294
_diffrn_reflns_av_sigmaI/netI 0.0375
_diffrn_reflns_limit_h_max 9
_diffrn_reflns_limit_h_min -9
_diffrn_reflns_limit_k_max 12
_diffrn_reflns_limit_k_min -13
_diffrn_reflns_limit_l_max 14
_diffrn_reflns_limit_l_min -13
_diffrn_reflns_number 6479
_diffrn_reflns_theta_full 27.45
_diffrn_reflns_theta_max 27.45
_diffrn_reflns_theta_min 3.53
_exptl_absorpt_coefficient_mu 0.111
_exptl_absorpt_correction_T_max 0.986
_exptl_absorpt_correction_T_min 0.907
_exptl_absorpt_correction_type multi-scan
_exptl_absorpt_process_details
;
multi-scan from symmetry-related measurements
Sortav (Blessing 1995)
;
_exptl_crystal_density_diffrn 1.386
_exptl_crystal_density_method 'not measured'
_exptl_crystal_F_000 296
_exptl_crystal_size_max 0.32
_exptl_crystal_size_mid 0.23
_exptl_crystal_size_min 0.18
_refine_diff_density_max 0.278
_refine_diff_density_min -0.219
_refine_diff_density_rms 0.045
_refine_ls_extinction_method none
_refine_ls_goodness_of_fit_ref 1.064
_refine_ls_hydrogen_treatment mixed
_refine_ls_matrix_type full
_refine_ls_number_parameters 189
_refine_ls_number_reflns 3049
_refine_ls_number_restraints 2
_refine_ls_restrained_S_all 1.064
_refine_ls_R_factor_all 0.0523
_refine_ls_R_factor_gt 0.0421
_refine_ls_shift/su_max 0.001
_refine_ls_shift/su_mean 0.000
_refine_ls_structure_factor_coef Fsqd
_refine_ls_weighting_details 'calc w=1/[\s^2^(Fo^2^)+(0.0302P)^2^+0.3119P] where P=(Fo^2^+2Fc^2^)/3'
_refine_ls_weighting_scheme calc
_refine_ls_wR_factor_gt 0.0944
_refine_ls_wR_factor_ref 0.1015
_reflns_number_gt 2565
_reflns_number_total 3049
_reflns_threshold_expression >2sigma(I)
_cod_data_source_file b610294h.txt
_cod_data_source_block wj0324
_cod_depositor_comments
;
The following automatic conversions were performed:
'_symmetry_cell_setting' value 'Triclinic' changed to 'triclinic'
according to '/home/saulius/struct/CIF-dictionaries/cif_core.dic'
dictionary named 'cif_core.dic' version 2.4.1 from 2010-06-29.

Automatic conversion script
Id: cif_fix_enum 1527 2010-12-29 10:47:43Z saulius 
;
_cod_original_cell_volume 674.12(3)
_cod_original_sg_symbol_H-M P-1
_cod_database_code 7203593

loop_
_symmetry_equiv_pos_as_xyz
'x, y, z'
'-x, -y, -z'

loop_
_atom_site_label
_atom_site_type_symbol
_atom_site_fract_x
_atom_site_fract_y
_atom_site_fract_z
_atom_site_U_iso_or_equiv
_atom_site_adp_type
_atom_site_occupancy
_atom_site_symmetry_multiplicity
_atom_site_calc_flag
_atom_site_refinement_flags
_atom_site_disorder_assembly
_atom_site_disorder_group
N11 N 0.20706(19) 0.20194(13) 0.40151(12) 0.0271(3) Uani 1 1 d . . .
H11N H 0.1133 0.2009 0.4421 0.032 Uiso 1 1 calc R . .
C11 C 0.1509(2) 0.09657(16) 0.28507(15) 0.0270(3) Uani 1 1 d . . .
H11 H 0.0123 0.0220 0.2488 0.032 Uiso 1 1 calc R . .
C12 C 0.2925(2) 0.09517(16) 0.21714(14) 0.0255(3) Uani 1 1 d . . .
C13 C 0.4950(2) 0.20926(16) 0.27226(15) 0.0260(3) Uani 1 1 d . . .
C14 C 0.5458(2) 0.31398(16) 0.39362(15) 0.0292(3) Uani 1 1 d . . .
H14 H 0.6827 0.3906 0.4329 0.035 Uiso 1 1 calc R . .
C15 C 0.4002(2) 0.30810(16) 0.45772(15) 0.0294(3) Uani 1 1 d . . .
H15 H 0.4369 0.3793 0.5417 0.035 Uiso 1 1 calc R . .
C16 C 0.2314(3) -0.02772(19) 0.09203(16) 0.0399(4) Uani 1 1 d . . .
H16A H 0.0849 -0.0953 0.0702 0.060 Uiso 1 1 calc R . .
H16B H 0.3265 -0.0806 0.1056 0.060 Uiso 1 1 calc R . .
H16C H 0.2427 0.0120 0.0181 0.060 Uiso 1 1 calc R . .
C17 C 0.6558(3) 0.2140(2) 0.20310(18) 0.0398(4) Uani 1 1 d . . .
H17A H 0.7908 0.2951 0.2592 0.060 Uiso 1 1 calc R . .
H17B H 0.6047 0.2291 0.1165 0.060 Uiso 1 1 calc R . .
H17C H 0.6768 0.1211 0.1886 0.060 Uiso 1 1 calc R . .
C21 C 0.7711(2) 0.08890(14) 0.47855(13) 0.0197(3) Uani 1 1 d . . .
C22 C 0.5920(2) 0.05604(14) 0.53269(13) 0.0204(3) Uani 1 1 d . . .
H22 H 0.6114 0.1184 0.6177 0.025 Uiso 1 1 calc R . .
O21 O 0.92674(15) 0.21056(10) 0.53914(10) 0.0253(2) Uani 1 1 d . . .
O22 O 0.76103(16) -0.00068(11) 0.37568(10) 0.0295(2) Uani 1 1 d . . .
C31 C 0.0748(2) 0.53480(16) 0.19180(15) 0.0270(3) Uani 1 1 d . . .
C32 C 0.0337(2) 0.47078(16) 0.04635(14) 0.0275(3) Uani 1 1 d . . .
H32 H 0.0570 0.3831 0.0180 0.033 Uiso 1 1 calc R . .
O31 O 0.01917(17) 0.64843(12) 0.21885(11) 0.0347(3) Uani 1 1 d D . .
H31 H 0.049(3) 0.693(2) 0.3172(15) 0.042 Uiso 1 1 d D . .
O32 O 0.15194(19) 0.48558(13) 0.27476(11) 0.0383(3) Uani 1 1 d . . .
C41 C -0.3961(2) 0.68900(15) 0.13213(13) 0.0237(3) Uani 1 1 d . . .
C42 C -0.4862(2) 0.52797(15) 0.06400(14) 0.0237(3) Uani 1 1 d . . .
H42 H -0.5251 0.4634 0.1136 0.028 Uiso 1 1 calc R . .
O41 O -0.41013(17) 0.72113(11) 0.25343(10) 0.0316(3) Uani 1 1 d D . .
H41 H -0.348(3) 0.8259(16) 0.2969(17) 0.038 Uiso 1 1 d D . .
O42 O -0.32139(18) 0.77960(11) 0.08213(11) 0.0345(3) Uani 1 1 d . . .

loop_
_atom_site_aniso_label
_atom_site_aniso_U_11
_atom_site_aniso_U_22
_atom_site_aniso_U_33
_atom_site_aniso_U_23
_atom_site_aniso_U_13
_atom_site_aniso_U_12
N11 0.0292(6) 0.0320(7) 0.0308(7) 0.0137(5) 0.0181(5) 0.0168(5)
C11 0.0235(7) 0.0294(7) 0.0302(8) 0.0121(6) 0.0102(6) 0.0103(6)
C12 0.0290(7) 0.0286(7) 0.0238(7) 0.0117(6) 0.0115(6) 0.0132(6)
C13 0.0264(7) 0.0332(8) 0.0300(7) 0.0187(6) 0.0151(6) 0.0164(6)
C14 0.0270(7) 0.0270(7) 0.0341(8) 0.0133(6) 0.0103(6) 0.0087(6)
C15 0.0362(8) 0.0255(7) 0.0293(8) 0.0093(6) 0.0124(6) 0.0140(6)
C16 0.0490(10) 0.0409(9) 0.0291(8) 0.0069(7) 0.0152(7) 0.0177(8)
C17 0.0340(8) 0.0592(11) 0.0430(10) 0.0276(8) 0.0250(7) 0.0228(8)
C21 0.0207(6) 0.0196(6) 0.0192(6) 0.0052(5) 0.0073(5) 0.0085(5)
C22 0.0234(6) 0.0206(6) 0.0189(6) 0.0046(5) 0.0097(5) 0.0096(5)
O21 0.0213(5) 0.0237(5) 0.0240(5) -0.0009(4) 0.0101(4) 0.0035(4)
O22 0.0318(5) 0.0238(5) 0.0275(5) -0.0020(4) 0.0172(4) 0.0048(4)
C31 0.0186(6) 0.0274(7) 0.0257(7) -0.0004(6) 0.0072(5) 0.0027(5)
C32 0.0203(7) 0.0264(7) 0.0272(7) -0.0032(6) 0.0086(5) 0.0051(5)
O31 0.0365(6) 0.0396(6) 0.0221(5) -0.0033(5) 0.0070(4) 0.0180(5)
O32 0.0429(7) 0.0384(6) 0.0299(6) 0.0085(5) 0.0101(5) 0.0141(5)
C41 0.0210(6) 0.0244(7) 0.0213(7) 0.0024(5) 0.0050(5) 0.0081(5)
C42 0.0210(6) 0.0227(7) 0.0247(7) 0.0039(5) 0.0072(5) 0.0078(5)
O41 0.0403(6) 0.0216(5) 0.0258(5) -0.0013(4) 0.0165(5) 0.0043(4)
O42 0.0469(7) 0.0256(5) 0.0265(6) 0.0073(4) 0.0128(5) 0.0086(5)

loop_
_atom_type_symbol
_atom_type_description
_atom_type_scat_dispersion_real
_atom_type_scat_dispersion_imag
_atom_type_scat_source
C C 0.0033 0.0016 'International Tables Vol C Tables 4.2.6.8 and 6.1.1.4'
H H 0.0000 0.0000 'International Tables Vol C Tables 4.2.6.8 and 6.1.1.4'
O O 0.0106 0.0060 'International Tables Vol C Tables 4.2.6.8 and 6.1.1.4'
N N 0.0061 0.0033 'International Tables Vol C Tables 4.2.6.8 and 6.1.1.4'

loop_
_geom_angle_atom_site_label_1
_geom_angle_atom_site_label_2
_geom_angle_atom_site_label_3
_geom_angle
_geom_angle_site_symmetry_1
_geom_angle_site_symmetry_3
_geom_angle_publ_flag
C15 N11 C11 122.09(12) . . ?
C15 N11 H11N 119.0 . . ?
C11 N11 H11N 119.0 . . ?
N11 C11 C12 120.84(13) . . ?
N11 C11 H11 119.6 . . ?
C12 C11 H11 119.6 . . ?
C11 C12 C13 118.03(13) . . ?
C11 C12 C16 119.99(13) . . ?
C13 C12 C16 121.94(13) . . ?
C14 C13 C12 118.75(12) . . ?
C14 C13 C17 120.63(14) . . ?
C12 C13 C17 120.58(14) . . ?
C15 C14 C13 120.59(13) . . ?
C15 C14 H14 119.7 . . ?
C13 C14 H14 119.7 . . ?
N11 C15 C14 119.64(14) . . ?
N11 C15 H15 120.2 . . ?
C14 C15 H15 120.2 . . ?
C12 C16 H16A 109.5 . . ?
C12 C16 H16B 109.5 . . ?
H16A C16 H16B 109.5 . . ?
C12 C16 H16C 109.5 . . ?
H16A C16 H16C 109.5 . . ?
H16B C16 H16C 109.5 . . ?
C13 C17 H17A 109.5 . . ?
C13 C17 H17B 109.5 . . ?
H17A C17 H17B 109.5 . . ?
C13 C17 H17C 109.5 . . ?
H17A C17 H17C 109.5 . . ?
H17B C17 H17C 109.5 . . ?
O22 C21 O21 122.49(12) . . ?
O22 C21 C22 120.04(11) . . ?
O21 C21 C22 117.45(11) . . ?
C22 C22 C21 122.92(15) 2_656 . ?
C22 C22 H22 118.5 2_656 . ?
C21 C22 H22 118.5 . . ?
O32 C31 O31 124.71(13) . . ?
O32 C31 C32 122.09(14) . . ?
O31 C31 C32 113.20(13) . . ?
C32 C32 C31 123.80(17) 2_565 . ?
C32 C32 H32 118.1 2_565 . ?
C31 C32 H32 118.1 . . ?
C31 O31 H31 113.1(11) . . ?
O42 C41 O41 124.28(13) . . ?
O42 C41 C42 124.08(13) . . ?
O41 C41 C42 111.63(12) . . ?
C42 C42 C41 121.69(17) 2_465 . ?
C42 C42 H42 119.2 2_465 . ?
C41 C42 H42 119.2 . . ?
C41 O41 H41 110.5(11) . . ?

loop_
_geom_bond_atom_site_label_1
_geom_bond_atom_site_label_2
_geom_bond_distance
_geom_bond_site_symmetry_2
_geom_bond_publ_flag
N11 C15 1.3325(19) . ?
N11 C11 1.3418(19) . ?
N11 H11N 0.8800 . ?
C11 C12 1.3837(19) . ?
C11 H11 0.9500 . ?
C12 C13 1.408(2) . ?
C12 C16 1.492(2) . ?
C13 C14 1.384(2) . ?
C13 C17 1.5036(19) . ?
C14 C15 1.371(2) . ?
C14 H14 0.9500 . ?
C15 H15 0.9500 . ?
C16 H16A 0.9800 . ?
C16 H16B 0.9800 . ?
C16 H16C 0.9800 . ?
C17 H17A 0.9800 . ?
C17 H17B 0.9800 . ?
C17 H17C 0.9800 . ?
C21 O22 1.2488(16) . ?
C21 O21 1.2665(16) . ?
C21 C22 1.4990(17) . ?
C22 C22 1.324(3) 2_656 ?
C22 H22 0.9500 . ?
C31 O32 1.2099(19) . ?
C31 O31 1.3213(19) . ?
C31 C32 1.4880(19) . ?
C32 C32 1.331(3) 2_565 ?
C32 H32 0.9500 . ?
O31 H31 1.005(14) . ?
C41 O42 1.2105(17) . ?
C41 O41 1.3240(16) . ?
C41 C42 1.4844(19) . ?
C42 C42 1.323(3) 2_465 ?
C42 H42 0.9500 . ?
O41 H41 0.964(14) . ?

loop_
_geom_hbond_atom_site_label_D
_geom_hbond_atom_site_label_H
_geom_hbond_atom_site_label_A
_geom_hbond_distance_DH
_geom_hbond_distance_HA
_geom_hbond_distance_DA
_geom_hbond_angle_DHA
_geom_hbond_site_symmetry_A
N11 H11N O21 0.88 1.89 2.7715(14) 175.9 1_455
O31 H31 O21 1.005(14) 1.591(15) 2.5769(14) 166.0(18) 2_666
O41 H41 O22 0.964(14) 1.607(14) 2.5706(14) 177.3(18) 1_465

loop_
_geom_torsion_atom_site_label_1
_geom_torsion_atom_site_label_2
_geom_torsion_atom_site_label_3
_geom_torsion_atom_site_label_4
_geom_torsion
_geom_torsion_site_symmetry_1
_geom_torsion_site_symmetry_2
_geom_torsion_site_symmetry_3
_geom_torsion_site_symmetry_4
_geom_torsion_publ_flag
C15 N11 C11 C12 -0.8(2) . . . . ?
N11 C11 C12 C13 -1.4(2) . . . . ?
N11 C11 C12 C16 176.43(14) . . . . ?
C11 C12 C13 C14 2.4(2) . . . . ?
C16 C12 C13 C14 -175.45(14) . . . . ?
C11 C12 C13 C17 -179.90(14) . . . . ?
C16 C12 C13 C17 2.3(2) . . . . ?
C12 C13 C14 C15 -1.1(2) . . . . ?
C17 C13 C14 C15 -178.90(14) . . . . ?
C11 N11 C15 C14 2.1(2) . . . . ?
C13 C14 C15 N11 -1.1(2) . . . . ?
O22 C21 C22 C22 -9.0(3) . . . 2_656 ?
O21 C21 C22 C22 169.48(17) . . . 2_656 ?
O32 C31 C32 C32 -174.04(17) . . . 2_565 ?
O31 C31 C32 C32 5.9(2) . . . 2_565 ?
O42 C41 C42 C42 -8.1(3) . . . 2_465 ?
O41 C41 C42 C42 171.07(16) . . . 2_465 ?
